data_9006913
loop_
_publ_author_name
'Arlt, T.'
'Angel, R. J.'

_publ_section_title
;
 Displacive phase transitions in C-centred clinopyroxenes:
 spodumene, LiScSi2O6 and ZnSiO3
 Sample: P = 8.835 GPa
;
_journal_name_full 'Physics and Chemistry of Minerals'
_journal_page_first 719
_journal_page_last 731
_journal_paper_doi 10.1007/s002690000116
_journal_volume 27
_journal_year 2000
_chemical_formula_sum 'Al Li O6 Si2'
_chemical_name_mineral Spodumene
_space_group_IT_number 14
_symmetry_space_group_name_Hall '-P 2ybc'
_symmetry_space_group_name_H-M 'P 1 21/c 1'
_cell_angle_alpha 90
_cell_angle_beta 108.910
_cell_angle_gamma 90
_cell_length_a 9.2007
_cell_length_b 8.2656
_cell_length_c 5.0240
_cell_formula_units_Z 4
_cell_volume 361.451
_database_code_amcsd 0008495
_diffrn_ambient_pressure 8.835e+06
_exptl_crystal_density_diffrn 3.420
_cod_original_formula_sum 'Li Al Si2 O6'
_cod_database_code 9006913

loop_
_space_group_symop_operation_xyz
x,y,z
x,1/2-y,1/2+z
-x,1/2+y,1/2-z
-x,-y,-z

loop_
_atom_site_label
_atom_site_fract_x
_atom_site_fract_y
_atom_site_fract_z
_atom_site_U_iso_or_equiv
LiM2 0.25870 0.01500 0.22400 0.02913
AlM1 0.25050 0.65650 0.21560 0.00393
SiA 0.04680 0.34410 0.28210 0.00532
SiB 0.55330 0.84130 0.23020 0.00494
O1A 0.85900 0.33270 0.17410 0.00456
O1B 0.36590 0.83070 0.10810 0.00469
O2A 0.11680 0.51690 0.28440 0.01039
O2B 0.62470 0.00740 0.36620 0.00418
O3A 0.11280 0.28570 0.60910 0.00342
O3B 0.61360 0.69990 0.46670 0.00456

loop_
_cod_related_entry_id
_cod_related_entry_database
_cod_related_entry_code
1 AMCSD 0008495
